data_1517155
loop_
_publ_author_name
'Hongbo Zhou'
'Qian Zhang'
'Yuqi Yang'
'Yan Xu'
'Hu Zhou'
'Xiaoping Shen'

_publ_section_title
;
 Syntheses, crystal structures and magnetic properties of three
 cyano-bridged trinuclear clusters based on modified hexacyanometalates
 building blocksOriginal
;
_journal_name_full
;
Inorganica Chimica Acta
;
_journal_page_first 97
_journal_page_last 103
_journal_volume 402
_journal_year 2013
_chemical_formula_moiety 'C48 H52 Fe2 N16 Ni, 4(C H4 O)'
_chemical_formula_sum 'C52 H68 Fe2 N16 Ni O4'
_chemical_formula_weight 1151.63
_space_group_IT_number 14
_symmetry_cell_setting monoclinic
_symmetry_space_group_name_Hall '-P 2ybc'
_symmetry_space_group_name_H-M 'P 1 21/c 1'
_atom_sites_solution_hydrogens geom
_atom_sites_solution_primary direct
_atom_sites_solution_secondary difmap
_cell_angle_alpha 90.00
_cell_angle_beta 114.446(8)
_cell_angle_gamma 90.00
_cell_formula_units_Z 2
_cell_length_a 10.7448(16)
_cell_length_b 19.343(3)
_cell_length_c 14.2520(16)
_cell_measurement_reflns_used 2057
_cell_measurement_temperature 291(2)
_cell_measurement_theta_max 23.22
_cell_measurement_theta_min 2.28
_cell_volume 2696.5(7)
_computing_cell_refinement SMART
_computing_data_collection 'SMART (Bruker, 2000)'
_computing_data_reduction 'SAINT (Bruker, 2000)'
_computing_molecular_graphics SHELXTL
_computing_publication_material SHELXTL
_computing_structure_refinement SHELXTL
_computing_structure_solution 'SHELXTL (Bruker, 2000)'
_diffrn_ambient_temperature 291(2)
_diffrn_measured_fraction_theta_full 0.999
_diffrn_measured_fraction_theta_max 0.999
_diffrn_measurement_device_type 'Bruker Smart Aepex CCD'
_diffrn_measurement_method 'phi and omega scans'
_diffrn_radiation_monochromator graphite
_diffrn_radiation_source 'sealed tube'
_diffrn_radiation_type MoK\a
_diffrn_radiation_wavelength 0.71073
_diffrn_reflns_av_R_equivalents 0.0474
_diffrn_reflns_av_sigmaI/netI 0.0611
_diffrn_reflns_limit_h_max 13
_diffrn_reflns_limit_h_min -12
_diffrn_reflns_limit_k_max 23
_diffrn_reflns_limit_k_min -21
_diffrn_reflns_limit_l_max 17
_diffrn_reflns_limit_l_min -17
_diffrn_reflns_number 20922
_diffrn_reflns_theta_full 26.00
_diffrn_reflns_theta_max 26.00
_diffrn_reflns_theta_min 1.89
_exptl_absorpt_coefficient_mu 0.937
_exptl_absorpt_correction_T_max 0.8348
_exptl_absorpt_correction_T_min 0.7927
_exptl_absorpt_correction_type multi-scan
_exptl_absorpt_process_details 'SADABS; Bruker, 2000'
_exptl_crystal_colour 'red brown'
_exptl_crystal_density_diffrn 1.418
_exptl_crystal_density_method 'not measured'
_exptl_crystal_description block
_exptl_crystal_F_000 1208
_exptl_crystal_size_max 0.26
_exptl_crystal_size_mid 0.22
_exptl_crystal_size_min 0.20
_refine_diff_density_max 0.344
_refine_diff_density_min -0.546
_refine_diff_density_rms 0.061
_refine_ls_extinction_method none
_refine_ls_goodness_of_fit_ref 1.041
_refine_ls_hydrogen_treatment constr
_refine_ls_matrix_type full
_refine_ls_number_parameters 344
_refine_ls_number_reflns 5296
_refine_ls_number_restraints 0
_refine_ls_restrained_S_all 1.041
_refine_ls_R_factor_all 0.0918
_refine_ls_R_factor_gt 0.0613
_refine_ls_shift/su_max 0.000
_refine_ls_shift/su_mean 0.000
_refine_ls_structure_factor_coef Fsqd
_refine_ls_weighting_details 'calc w=1/[\s^2^(Fo^2^)+(0.07P)^2^+1.88P] where P=(Fo^2^+2Fc^2^)/3'
_refine_ls_weighting_scheme calc
_refine_ls_wR_factor_gt 0.1389
_refine_ls_wR_factor_ref 0.1482
_reflns_number_gt 3862
_reflns_number_total 5296
_reflns_threshold_expression >2sigma(I)
_cod_data_source_file ICA-2013-402-97-103-3.cif
_cod_data_source_block 3
_cod_depositor_comments
;
The following automatic conversions were performed:

'_symmetry_cell_setting' value 'Monoclinic' changed to 'monoclinic'
according to the built-in table from CIF Core dictionary named
'cif_core.dic' version 2.4.1 from 2010-06-29.

Automatic conversion script
Id: cif_fix_values 2281 2013-09-26 08:29:07Z andrius 
;
_cod_original_sg_symbol_H-M P2(1)/c
_cod_database_code 1517155

loop_
_symmetry_equiv_pos_as_xyz
'x, y, z'
'-x, y+1/2, -z+1/2'
'-x, -y, -z'
'x, -y-1/2, z-1/2'

loop_
_atom_site_label
_atom_site_type_symbol
_atom_site_fract_x
_atom_site_fract_y
_atom_site_fract_z
_atom_site_U_iso_or_equiv
_atom_site_adp_type
_atom_site_occupancy
_atom_site_symmetry_multiplicity
_atom_site_calc_flag
_atom_site_refinement_flags
C1 C 0.5867(4) -0.0145(2) 0.7185(3) 0.0411(10) Uani 1 1 d .
H1 H 0.5610 -0.0139 0.6477 0.049 Uiso 1 1 calc R
C2 C 0.6544(4) -0.0716(2) 0.7762(3) 0.0435(10) Uani 1 1 d .
H2 H 0.6751 -0.1089 0.7442 0.052 Uiso 1 1 calc R
C3 C 0.6910(4) -0.0728(2) 0.8818(3) 0.0465(10) Uani 1 1 d .
H3 H 0.7372 -0.1109 0.9203 0.056 Uiso 1 1 calc R
C4 C 0.6589(4) -0.0169(2) 0.9312(3) 0.0416(9) Uani 1 1 d .
C5 C 0.6960(4) -0.0152(2) 1.0370(3) 0.0436(10) Uani 1 1 d .
H5 H 0.7399 -0.0529 1.0777 0.052 Uiso 1 1 calc R
C6 C 0.6673(4) 0.0432(2) 1.0817(3) 0.0414(10) Uani 1 1 d .
H6 H 0.6919 0.0445 1.1524 0.050 Uiso 1 1 calc R
C7 C 0.6018(4) 0.0994(2) 1.0205(3) 0.0395(9) Uani 1 1 d .
C8 C 0.5702(4) 0.1620(2) 1.0592(3) 0.0457(10) Uani 1 1 d .
H8 H 0.5963 0.1668 1.1297 0.055 Uiso 1 1 calc R
C9 C 0.5012(4) 0.2161(2) 0.9939(3) 0.0446(10) Uani 1 1 d .
H9 H 0.4815 0.2564 1.0206 0.053 Uiso 1 1 calc R
C10 C 0.4621(4) 0.2093(2) 0.8880(3) 0.0407(9) Uani 1 1 d .
H10 H 0.4151 0.2450 0.8440 0.049 Uiso 1 1 calc R
C11 C 0.5644(5) 0.0974(2) 0.9150(3) 0.0469(10) Uani 1 1 d .
C12 C 0.5937(4) 0.0391(2) 0.8703(3) 0.0411(9) Uani 1 1 d .
C13 C 0.2832(4) 0.0731(2) 0.6760(3) 0.0392(9) Uani 1 1 d .
C14 C 0.4306(4) 0.1057(2) 0.5646(3) 0.0419(9) Uani 1 1 d .
C15 C 0.3524(4) 0.2075(2) 0.6520(3) 0.0442(10) Uani 1 1 d .
C16 C 0.6275(4) 0.1757(2) 0.7272(3) 0.0370(9) Uani 1 1 d .
C17 C -0.1527(4) 0.1452(2) 0.4600(3) 0.0437(10) Uani 1 1 d .
C18 C -0.0482(5) 0.1632(2) 0.4180(3) 0.0490(11) Uani 1 1 d .
H18A H 0.0394 0.1706 0.4757 0.059 Uiso 1 1 calc R
H18B H -0.0748 0.2065 0.3806 0.059 Uiso 1 1 calc R
C19 C -0.0293(4) 0.1077(2) 0.3452(3) 0.0437(10) Uani 1 1 d .
H19 H -0.1172 0.0873 0.2998 0.052 Uiso 1 1 calc R
C20 C 0.1036(4) 0.0073(2) 0.3495(3) 0.0446(10) Uani 1 1 d .
H20A H 0.1640 0.0292 0.3232 0.053 Uiso 1 1 calc R
H20B H 0.0224 -0.0078 0.2910 0.053 Uiso 1 1 calc R
C21 C 0.1771(4) -0.0568(2) 0.4160(3) 0.0434(10) Uani 1 1 d .
H21A H 0.1901 -0.0924 0.3728 0.052 Uiso 1 1 calc R
H21B H 0.2659 -0.0437 0.4683 0.052 Uiso 1 1 calc R
C22 C -0.1626(4) 0.2146(2) 0.5224(3) 0.0457(10) Uani 1 1 d .
H22A H -0.2037 0.2514 0.4742 0.069 Uiso 1 1 calc R
H22B H -0.0725 0.2282 0.5698 0.069 Uiso 1 1 calc R
H22C H -0.2174 0.2050 0.5596 0.069 Uiso 1 1 calc R
C23 C -0.2951(4) 0.1295(2) 0.3854(3) 0.0507(12) Uani 1 1 d .
H23A H -0.3312 0.1681 0.3397 0.076 Uiso 1 1 calc R
H23B H -0.3509 0.1212 0.4222 0.076 Uiso 1 1 calc R
H23C H -0.2950 0.0892 0.3461 0.076 Uiso 1 1 calc R
C24 C 0.0294(4) 0.1523(2) 0.2836(3) 0.0470(10) Uani 1 1 d .
H24B H 0.1153 0.1717 0.3297 0.071 Uiso 1 1 calc R
H24C H -0.0334 0.1889 0.2495 0.071 Uiso 1 1 calc R
H24A H 0.0430 0.1241 0.2332 0.071 Uiso 1 1 calc R
C25 C 0.9232(4) 0.3871(2) 0.4916(3) 0.0485(11) Uani 1 1 d .
H25C H 0.9602 0.4153 0.4539 0.073 Uiso 1 1 calc R
H25B H 0.8912 0.4162 0.5316 0.073 Uiso 1 1 calc R
H25A H 0.8485 0.3603 0.4443 0.073 Uiso 1 1 calc R
C26 C 0.1207(5) 0.3140(2) 0.3341(3) 0.0487(10) Uani 1 1 d .
H26B H 0.0527 0.2902 0.3492 0.073 Uiso 1 1 calc R
H26C H 0.1869 0.3344 0.3961 0.073 Uiso 1 1 calc R
H26A H 0.1654 0.2818 0.3070 0.073 Uiso 1 1 calc R
Fe1 Fe 0.45632(6) 0.12831(3) 0.70268(5) 0.04200(18) Uani 1 1 d .
N1 N 0.5576(4) 0.04160(17) 0.7667(3) 0.0431(8) Uani 1 1 d .
N2 N 0.4927(3) 0.14953(17) 0.8479(2) 0.0379(7) Uani 1 1 d .
N3 N 0.1911(4) 0.04360(19) 0.6582(3) 0.0452(8) Uani 1 1 d .
N4 N 0.4140(4) 0.09619(18) 0.4831(2) 0.0422(8) Uani 1 1 d .
N5 N 0.2852(4) 0.25643(19) 0.6222(3) 0.0494(9) Uani 1 1 d .
N6 N 0.7255(4) 0.20100(19) 0.7383(3) 0.0451(9) Uani 1 1 d .
N7 N -0.0867(4) 0.08305(18) 0.5345(3) 0.0471(9) Uani 1 1 d .
H7A H -0.0158 0.1030 0.5879 0.057 Uiso 1 1 calc R
N8 N 0.0675(4) 0.05446(19) 0.4053(3) 0.0466(9) Uani 1 1 d .
H8A H 0.1454 0.0767 0.4471 0.056 Uiso 1 1 calc R
Ni1 Ni 0.0000 0.0000 0.5000 0.0455(2) Uani 1 2 d S
O1 O 0.0551(3) 0.36843(16) 0.2578(2) 0.0524(8) Uani 1 1 d .
H1C H 0.1140 0.4005 0.2714 0.063 Uiso 1 1 d R
O2 O 1.0298(3) 0.34062(17) 0.5606(2) 0.0511(8) Uani 1 1 d .
H2A H 1.0698 0.3218 0.5263 0.061 Uiso 1 1 d R

loop_
_atom_site_aniso_label
_atom_site_aniso_U_11
_atom_site_aniso_U_22
_atom_site_aniso_U_33
_atom_site_aniso_U_23
_atom_site_aniso_U_13
_atom_site_aniso_U_12
C1 0.043(2) 0.032(2) 0.040(2) 0.0108(16) 0.0093(17) 0.0199(17)
C2 0.044(2) 0.043(2) 0.041(2) 0.0120(18) 0.0145(17) 0.0136(18)
C3 0.046(2) 0.045(2) 0.046(2) 0.0035(19) 0.0163(18) 0.0116(19)
C4 0.041(2) 0.036(2) 0.044(2) -0.0112(17) 0.0133(17) -0.0016(17)
C5 0.045(2) 0.041(2) 0.039(2) -0.0044(17) 0.0122(17) -0.0124(18)
C6 0.046(2) 0.047(2) 0.0270(17) 0.0106(17) 0.0115(16) 0.0177(18)
C7 0.043(2) 0.041(2) 0.0332(19) 0.0115(16) 0.0147(16) 0.0122(17)
C8 0.049(2) 0.050(3) 0.036(2) 0.0144(19) 0.0142(18) 0.016(2)
C9 0.047(2) 0.040(2) 0.044(2) 0.0089(18) 0.0163(18) 0.0087(19)
C10 0.049(2) 0.028(2) 0.049(2) 0.0118(17) 0.0240(18) 0.0045(17)
C11 0.053(2) 0.044(2) 0.038(2) 0.0024(18) 0.0134(18) 0.013(2)
C12 0.041(2) 0.045(2) 0.037(2) -0.0079(17) 0.0162(17) 0.0104(18)
C13 0.044(2) 0.037(2) 0.038(2) 0.0003(17) 0.0177(17) 0.0115(19)
C14 0.045(2) 0.036(2) 0.042(2) -0.0044(17) 0.0153(18) -0.0103(17)
C15 0.049(2) 0.032(2) 0.050(2) 0.0091(18) 0.0181(19) 0.0080(18)
C16 0.041(2) 0.034(2) 0.037(2) 0.0007(16) 0.0181(17) 0.0109(17)
C17 0.040(2) 0.037(2) 0.048(2) -0.0040(18) 0.0123(18) 0.0014(17)
C18 0.046(2) 0.051(3) 0.046(2) -0.014(2) 0.0157(19) -0.014(2)
C19 0.039(2) 0.038(2) 0.051(2) -0.0177(18) 0.0147(18) -0.0123(17)
C20 0.044(2) 0.041(2) 0.043(2) -0.0171(18) 0.0117(18) -0.0082(18)
C21 0.039(2) 0.039(2) 0.045(2) -0.0128(18) 0.0103(17) -0.0093(17)
C22 0.047(2) 0.044(2) 0.039(2) -0.0007(18) 0.0109(18) -0.0092(19)
C23 0.041(2) 0.042(2) 0.047(2) 0.0165(19) -0.0049(18) -0.0066(18)
C24 0.042(2) 0.048(3) 0.051(2) -0.008(2) 0.0194(19) 0.0077(19)
C25 0.039(2) 0.054(3) 0.048(2) -0.020(2) 0.0140(18) -0.0031(19)
C26 0.047(2) 0.041(2) 0.050(2) -0.0111(19) 0.0115(19) -0.0106(19)
Fe1 0.0484(3) 0.0308(3) 0.0447(3) 0.0075(2) 0.0171(3) 0.0127(3)
N1 0.054(2) 0.0300(18) 0.0366(17) 0.0024(14) 0.0093(15) 0.0070(15)
N2 0.0407(18) 0.0358(17) 0.0388(17) 0.0065(14) 0.0180(14) 0.0068(14)
N3 0.046(2) 0.043(2) 0.0422(19) 0.0007(15) 0.0140(16) 0.0003(17)
N4 0.050(2) 0.044(2) 0.0334(18) 0.0111(15) 0.0184(15) 0.0141(16)
N5 0.052(2) 0.047(2) 0.048(2) -0.0027(17) 0.0194(17) 0.0115(18)
N6 0.044(2) 0.046(2) 0.0413(19) 0.0081(15) 0.0136(16) 0.0125(17)
N7 0.049(2) 0.045(2) 0.0378(18) -0.0090(15) 0.0077(15) -0.0054(16)
N8 0.048(2) 0.047(2) 0.0386(18) -0.0118(15) 0.0111(15) -0.0123(16)
Ni1 0.0406(4) 0.0448(5) 0.0470(4) -0.0047(3) 0.0139(3) -0.0051(3)
O1 0.0494(17) 0.0506(19) 0.0535(18) -0.0021(14) 0.0176(14) -0.0169(14)
O2 0.0422(16) 0.064(2) 0.0502(17) 0.0013(15) 0.0217(14) 0.0087(14)

loop_
_atom_type_symbol
_atom_type_description
_atom_type_scat_dispersion_real
_atom_type_scat_dispersion_imag
_atom_type_scat_source
C C 0.0033 0.0016 'International Tables Vol C Tables 4.2.6.8 and 6.1.1.4'
H H 0.0000 0.0000 'International Tables Vol C Tables 4.2.6.8 and 6.1.1.4'
N N 0.0061 0.0033 'International Tables Vol C Tables 4.2.6.8 and 6.1.1.4'
O O 0.0106 0.0060 'International Tables Vol C Tables 4.2.6.8 and 6.1.1.4'
Fe Fe 0.3463 0.8444 'International Tables Vol C Tables 4.2.6.8 and 6.1.1.4'
Ni Ni 0.3393 1.1124 'International Tables Vol C Tables 4.2.6.8 and 6.1.1.4'

loop_
_geom_angle_atom_site_label_1
_geom_angle_atom_site_label_2
_geom_angle_atom_site_label_3
_geom_angle
_geom_angle_site_symmetry_1
_geom_angle_site_symmetry_3
N1 C1 C2 119.9(4) . .
N1 C1 H1 120.0 . .
C2 C1 H1 120.0 . .
C1 C2 C3 119.9(4) . .
C1 C2 H2 120.0 . .
C3 C2 H2 120.0 . .
C2 C3 C4 120.7(4) . .
C2 C3 H3 119.6 . .
C4 C3 H3 119.6 . .
C12 C4 C5 120.3(4) . .
C12 C4 C3 116.9(4) . .
C5 C4 C3 122.8(4) . .
C4 C5 C6 119.9(4) . .
C4 C5 H5 120.1 . .
C6 C5 H5 120.1 . .
C7 C6 C5 119.8(4) . .
C7 C6 H6 120.1 . .
C5 C6 H6 120.1 . .
C11 C7 C6 120.2(4) . .
C11 C7 C8 115.7(3) . .
C6 C7 C8 124.1(4) . .
C9 C8 C7 121.7(4) . .
C9 C8 H8 119.2 . .
C7 C8 H8 119.2 . .
C8 C9 C10 119.4(4) . .
C8 C9 H9 120.3 . .
C10 C9 H9 120.3 . .
N2 C10 C9 120.5(3) . .
N2 C10 H10 119.8 . .
C9 C10 H10 119.8 . .
N2 C11 C7 123.9(4) . .
N2 C11 C12 116.2(4) . .
C7 C11 C12 119.9(4) . .
N1 C12 C4 123.4(4) . .
N1 C12 C11 116.7(4) . .
C4 C12 C11 119.9(4) . .
N3 C13 Fe1 177.3(4) . .
N4 C14 Fe1 176.3(4) . .
N5 C15 Fe1 177.8(4) . .
N6 C16 Fe1 177.3(4) . .
C23 C17 C18 118.4(4) . .
C23 C17 N7 111.8(3) . .
C18 C17 N7 104.0(3) . .
C23 C17 C22 106.0(4) . .
C18 C17 C22 104.5(3) . .
N7 C17 C22 112.0(3) . .
C17 C18 C19 115.2(4) . .
C17 C18 H18A 108.5 . .
C19 C18 H18A 108.5 . .
C17 C18 H18B 108.5 . .
C19 C18 H18B 108.5 . .
H18A C18 H18B 107.5 . .
N8 C19 C24 111.6(3) . .
N8 C19 C18 110.5(3) . .
C24 C19 C18 101.0(3) . .
N8 C19 H19 111.1 . .
C24 C19 H19 111.1 . .
C18 C19 H19 111.1 . .
N8 C20 C21 111.8(4) . .
N8 C20 H20A 109.3 . .
C21 C20 H20A 109.3 . .
N8 C20 H20B 109.3 . .
C21 C20 H20B 109.3 . .
H20A C20 H20B 107.9 . .
N7 C21 C20 106.8(3) 3_556 .
N7 C21 H21A 110.4 3_556 .
C20 C21 H21A 110.4 . .
N7 C21 H21B 110.4 3_556 .
C20 C21 H21B 110.4 . .
H21A C21 H21B 108.6 . .
C17 C22 H22A 109.5 . .
C17 C22 H22B 109.5 . .
H22A C22 H22B 109.5 . .
C17 C22 H22C 109.5 . .
H22A C22 H22C 109.5 . .
H22B C22 H22C 109.5 . .
C17 C23 H23A 109.5 . .
C17 C23 H23B 109.5 . .
H23A C23 H23B 109.5 . .
C17 C23 H23C 109.5 . .
H23A C23 H23C 109.5 . .
H23B C23 H23C 109.5 . .
C19 C24 H24B 109.5 . .
C19 C24 H24C 109.5 . .
H24B C24 H24C 109.5 . .
C19 C24 H24A 109.5 . .
H24B C24 H24A 109.5 . .
H24C C24 H24A 109.5 . .
O2 C25 H25C 109.5 . .
O2 C25 H25B 109.5 . .
H25C C25 H25B 109.5 . .
O2 C25 H25A 109.5 . .
H25C C25 H25A 109.5 . .
H25B C25 H25A 109.5 . .
O1 C26 H26B 109.5 . .
O1 C26 H26C 109.5 . .
H26B C26 H26C 109.5 . .
O1 C26 H26A 109.5 . .
H26B C26 H26A 109.5 . .
H26C C26 H26A 109.5 . .
C15 Fe1 C14 88.88(19) . .
C15 Fe1 C16 93.03(18) . .
C14 Fe1 C16 90.89(17) . .
C15 Fe1 N2 93.58(17) . .
C14 Fe1 N2 176.99(16) . .
C16 Fe1 N2 87.26(15) . .
C15 Fe1 N1 173.95(18) . .
C14 Fe1 N1 95.56(16) . .
C16 Fe1 N1 91.01(16) . .
N2 Fe1 N1 82.10(14) . .
C15 Fe1 C13 90.24(18) . .
C14 Fe1 C13 87.50(16) . .
C16 Fe1 C13 176.33(16) . .
N2 Fe1 C13 94.21(15) . .
N1 Fe1 C13 85.87(15) . .
C12 N1 C1 119.1(3) . .
C12 N1 Fe1 112.4(3) . .
C1 N1 Fe1 128.4(3) . .
C11 N2 C10 118.8(3) . .
C11 N2 Fe1 112.5(3) . .
C10 N2 Fe1 128.6(3) . .
C13 N3 Ni1 136.6(3) . .
C21 N7 C17 112.2(3) 3_556 .
C21 N7 Ni1 107.4(3) 3_556 .
C17 N7 Ni1 124.8(3) . .
C21 N7 H7A 103.3 3_556 .
C17 N7 H7A 103.3 . .
Ni1 N7 H7A 103.3 . .
C20 N8 C19 115.7(3) . .
C20 N8 Ni1 107.5(3) . .
C19 N8 Ni1 112.7(3) . .
C20 N8 H8A 106.8 . .
C19 N8 H8A 106.8 . .
Ni1 N8 H8A 106.8 . .
N7 Ni1 N7 180 . 3_556
N7 Ni1 N8 94.33(15) . .
N7 Ni1 N8 85.67(15) 3_556 .
N7 Ni1 N8 85.67(15) . 3_556
N7 Ni1 N8 94.33(15) 3_556 3_556
N8 Ni1 N8 180 . 3_556
N7 Ni1 N3 78.46(13) . .
N7 Ni1 N3 101.54(13) 3_556 .
N8 Ni1 N3 92.19(13) . .
N8 Ni1 N3 87.81(13) 3_556 .
C26 O1 H1C 105.8 . .
C25 O2 H2A 108.5 . .

loop_
_geom_bond_atom_site_label_1
_geom_bond_atom_site_label_2
_geom_bond_distance
_geom_bond_site_symmetry_2
C1 N1 1.387(5) .
C1 C2 1.388(5) .
C1 H1 0.9300 .
C2 C3 1.390(6) .
C2 H2 0.9300 .
C3 C4 1.408(6) .
C3 H3 0.9300 .
C4 C12 1.385(6) .
C4 C5 1.391(6) .
C5 C6 1.391(6) .
C5 H5 0.9300 .
C6 C7 1.390(5) .
C6 H6 0.9300 .
C7 C11 1.387(6) .
C7 C8 1.428(6) .
C8 C9 1.392(5) .
C8 H8 0.9300 .
C9 C10 1.394(6) .
C9 H9 0.9300 .
C10 N2 1.388(5) .
C10 H10 0.9300 .
C11 N2 1.383(5) .
C11 C12 1.393(6) .
C12 N1 1.363(5) .
C13 N3 1.078(5) .
C13 Fe1 2.039(5) .
C14 N4 1.115(5) .
C14 Fe1 1.921(4) .
C15 N5 1.159(5) .
C15 Fe1 1.857(4) .
C16 N6 1.111(5) .
C16 Fe1 1.953(4) .
C17 C23 1.489(5) .
C17 C18 1.516(6) .
C17 N7 1.566(5) .
C17 C22 1.638(6) .
C18 C19 1.563(6) .
C18 H18A 0.9700 .
C18 H18B 0.9700 .
C19 N8 1.463(6) .
C19 C24 1.539(6) .
C19 H19 0.9800 .
C20 N8 1.367(5) .
C20 C21 1.563(6) .
C20 H20A 0.9700 .
C20 H20B 0.9700 .
C21 N7 1.506(6) 3_556
C21 H21A 0.9700 .
C21 H21B 0.9700 .
C22 H22A 0.9600 .
C22 H22B 0.9600 .
C22 H22C 0.9600 .
C23 H23A 0.9600 .
C23 H23B 0.9600 .
C23 H23C 0.9600 .
C24 H24B 0.9600 .
C24 H24C 0.9600 .
C24 H24A 0.9600 .
C25 O2 1.468(5) .
C25 H25C 0.9600 .
C25 H25B 0.9600 .
C25 H25A 0.9600 .
C26 O1 1.467(5) .
C26 H26B 0.9600 .
C26 H26C 0.9600 .
C26 H26A 0.9600 .
Fe1 N2 1.984(3) .
Fe1 N1 2.002(3) .
N3 Ni1 2.486(4) .
N7 C21 1.506(6) 3_556
N7 Ni1 2.017(4) .
N7 H7A 0.9100 .
N8 Ni1 2.065(4) .
N8 H8A 0.9100 .
Ni1 N7 2.017(4) 3_556
Ni1 N8 2.065(4) 3_556
O1 H1C 0.8500 .
O2 H2A 0.8545 .
